data_7012792
loop_
_publ_author_name
'Michael J. Hudson'
'Michael G. B. Drew'
'Mark R. StJ. Foreman'
'Cl\'ement Hill'
'Nathalie Huet'
'Charles Madic'
'Tristan G. A. Youngs'

_publ_section_title
;
 The coordination chemistry of 1,2,4-triazinyl bipyridines with
 lanthanide(III) elements -- implications for the partitioning of
 americium(III)
;
_journal_issue 9
_journal_name_full 'Dalton Trans.'
_journal_page_first 1675
_journal_page_last 1685
_journal_paper_doi 10.1039/b301178j
_journal_year 2003
_chemical_formula_sum 'C81 H115 N27 O20.5 Y2'
_chemical_formula_weight 1972.82
_chemical_name_systematic
; 
? 
;
_space_group_IT_number 15
_symmetry_cell_setting monoclinic
_symmetry_space_group_name_Hall '-C 2yc'
_symmetry_space_group_name_H-M 'C 1 2/c 1'
_atom_sites_solution_hydrogens geom
_atom_sites_solution_primary direct
_atom_sites_solution_secondary difmap
_audit_creation_method SHELXL-97
_cell_angle_alpha 90.00
_cell_angle_beta 97.108(10)
_cell_angle_gamma 90.00
_cell_formula_units_Z 8
_cell_length_a 34.86(4)
_cell_length_b 14.790(17)
_cell_length_c 40.64(4)
_cell_measurement_reflns_used 17907
_cell_measurement_temperature 293(2)
_cell_measurement_theta_max 26.22
_cell_measurement_theta_min 2.18
_cell_volume 20792(4)
_computing_cell_refinement XDS
_computing_data_collection 'XDS (Kabsch, 1991)'
_computing_data_reduction XDS
_computing_molecular_graphics PLATON(Spek,1994)
_computing_structure_refinement 'SHELXL-93 (Sheldrick, 1993)'
_computing_structure_solution 'SHELXS-86 (Sheldrick, 1990)'
_diffrn_ambient_temperature 293(2)
_diffrn_measurement_device 'Marresearch Image Plate'
_diffrn_measurement_method '95 frames at 2^o intervals, counting time 10 min.'
_diffrn_radiation_monochromator graphite
_diffrn_radiation_source 'fine-focus sealed tube'
_diffrn_radiation_type MoK\a
_diffrn_radiation_wavelength 0.71073
_diffrn_reflns_av_R_equivalents 0.2170
_diffrn_reflns_av_sigmaI/netI 0.3179
_diffrn_reflns_limit_h_max 40
_diffrn_reflns_limit_h_min -42
_diffrn_reflns_limit_k_max 16
_diffrn_reflns_limit_k_min -16
_diffrn_reflns_limit_l_max 49
_diffrn_reflns_limit_l_min -49
_diffrn_reflns_number 55610
_diffrn_reflns_theta_max 26.22
_diffrn_reflns_theta_min 2.18
_diffrn_standards_decay_% 0
_diffrn_standards_number n/a
_exptl_absorpt_coefficient_mu 1.185
_exptl_absorpt_correction_T_max 1.000
_exptl_absorpt_correction_T_min 0.346
_exptl_absorpt_correction_type DIFABS
_exptl_crystal_colour white
_exptl_crystal_density_diffrn 1.261
_exptl_crystal_density_method 'not measured'
_exptl_crystal_description parallelopiped
_exptl_crystal_F_000 8256
_exptl_crystal_size_max 0.25
_exptl_crystal_size_mid 0.25
_exptl_crystal_size_min 0.20
_refine_diff_density_max 0.428
_refine_diff_density_min -0.341
_refine_diff_density_rms 0.061
_refine_ls_extinction_coef 0.00027(5)
_refine_ls_extinction_expression Fc^*^=kFc[1+0.001xFc^2^\l^3^/sin(2\q)]^-1/4^
_refine_ls_extinction_method SHELXL
_refine_ls_goodness_of_fit_ref 0.841
_refine_ls_hydrogen_treatment mixed
_refine_ls_matrix_type fullcycle
_refine_ls_number_parameters 1173
_refine_ls_number_reflns 17907
_refine_ls_number_restraints 0
_refine_ls_restrained_S_all 0.841
_refine_ls_R_factor_all 0.2879
_refine_ls_R_factor_gt 0.0940
_refine_ls_shift/su_max 0.075
_refine_ls_shift/su_mean 0.005
_refine_ls_structure_factor_coef Fsqd
_refine_ls_weighting_details 'w=1/[\s^2^(Fo^2^)+(0.0864P)^2^+0.0000P] where P=(Fo^2^+2Fc^2^)/3'
_refine_ls_weighting_scheme calc
_refine_ls_wR_factor_gt 0.2028
_refine_ls_wR_factor_ref 0.2678
_reflns_number_gt 5119
_reflns_number_total 17907
_reflns_threshold_expression >2sigma(I)
_cod_data_source_file b301178j.txt
_cod_data_source_block 1
_cod_depositor_comments
;
The following automatic conversions were performed:

'_refine_ls_weighting_scheme' value 'calc
w=1/[\s^2^(Fo^2^)+(0.0864P)^2^+0.0000P] where P=(Fo^2^+2Fc^2^)/3' was
changed to 'calc'. New tag '_refine_ls_weighting_details' was
created. The value of the new tag was set to
'w=1/[\s^2^(Fo^2^)+(0.0864P)^2^+0.0000P] where P=(Fo^2^+2Fc^2^)/3'.

Automatic conversion script
Id: cif_fix_values 3143 2015-03-26 13:38:13Z robertas 
;
_cod_original_cell_volume 20789(41)
_cod_original_sg_symbol_H-M C2/c
_cod_original_formula_sum 'C81 H115 N27 O20.50 Y2'
_cod_database_code 7012792

loop_
_symmetry_equiv_pos_as_xyz
'x, y, z'
'x, -y, z+1/2'
'x+1/2, y+1/2, z'
'x+1/2, -y+1/2, z+1/2'
'-x, -y, -z'
'-x, y, -z-1/2'
'-x+1/2, -y+1/2, -z'
'-x+1/2, y+1/2, -z-1/2'

loop_
_atom_site_label
_atom_site_type_symbol
_atom_site_fract_x
_atom_site_fract_y
_atom_site_fract_z
_atom_site_U_iso_or_equiv
_atom_site_adp_type
_atom_site_occupancy
_atom_site_calc_flag
_atom_site_refinement_flags
_atom_site_disorder_assembly
_atom_site_disorder_group
Y1 Y 0.38644(3) 0.72700(5) 0.11274(2) 0.0698(3) Uani 1 d . . .
N11 N 0.4335(2) 0.6040(5) 0.1323(2) 0.069(2) Uani 1 d . . .
N12 N 0.4278(2) 0.5448(5) 0.1550(2) 0.076(2) Uani 1 d . . .
C13 C 0.4539(4) 0.4826(6) 0.1643(3) 0.082(3) Uani 1 d . . .
C14 C 0.4900(3) 0.4852(6) 0.1549(3) 0.074(3) Uani 1 d . . .
N15 N 0.4956(2) 0.5435(5) 0.1298(2) 0.083(2) Uani 1 d . . .
C16 C 0.4689(3) 0.6021(6) 0.1205(2) 0.064(2) Uani 1 d . . .
C22 C 0.4737(4) 0.6598(7) 0.0927(3) 0.090(3) Uani 1 d . . .
N21 N 0.4445(2) 0.7189(5) 0.0837(2) 0.073(2) Uani 1 d . . .
C26 C 0.4474(3) 0.7731(7) 0.0572(3) 0.084(3) Uani 1 d . . .
C25 C 0.4798(4) 0.7707(6) 0.0410(3) 0.092(3) Uani 1 d . . .
H25 H 0.4819 0.8092 0.0232 0.110 Uiso 1 calc R . .
C24 C 0.5079(3) 0.7138(7) 0.0509(3) 0.096(3) Uani 1 d . . .
H24 H 0.5289 0.7099 0.0390 0.115 Uiso 1 calc R . .
C23 C 0.5070(4) 0.6591(7) 0.0787(3) 0.105(4) Uani 1 d . . .
H23 H 0.5281 0.6241 0.0872 0.126 Uiso 1 calc R . .
N31 N 0.3866(2) 0.8349(4) 0.06698(19) 0.065(2) Uani 1 d . . .
C32 C 0.4163(3) 0.8375(6) 0.0481(3) 0.086(3) Uani 1 d . . .
N33 N 0.4195(3) 0.8959(6) 0.0230(2) 0.097(3) Uani 1 d . . .
C35 C 0.3618(3) 0.9570(6) 0.0375(3) 0.066(3) Uani 1 d . . .
C34 C 0.3909(4) 0.9553(7) 0.0172(3) 0.090(3) Uani 1 d . . .
N36 N 0.3596(2) 0.9017(5) 0.0608(2) 0.078(2) Uani 1 d . . .
C17 C 0.4441(3) 0.4112(7) 0.1875(3) 0.096(3) Uani 1 d . . .
C18 C 0.4751(5) 0.3438(11) 0.1981(5) 0.175(8) Uani 1 d . . .
H18A H 0.4751 0.3332 0.2217 0.210 Uiso 1 calc R . .
H18B H 0.4679 0.2873 0.1869 0.210 Uiso 1 calc R . .
C19 C 0.5077(5) 0.3615(11) 0.1935(4) 0.152(7) Uani 1 d . . .
H19A H 0.5196 0.3034 0.1902 0.182 Uiso 1 calc R . .
H19B H 0.5200 0.3837 0.2146 0.182 Uiso 1 calc R . .
C20 C 0.5223(4) 0.4247(8) 0.1673(3) 0.111(4) Uani 1 d . . .
C171 C 0.4090(4) 0.3566(8) 0.1701(3) 0.142(5) Uani 1 d . . .
H17A H 0.3993 0.3857 0.1496 0.170 Uiso 1 calc R . .
H17B H 0.3890 0.3541 0.1843 0.170 Uiso 1 calc R . .
H17C H 0.4172 0.2963 0.1656 0.170 Uiso 1 calc R . .
C172 C 0.4295(3) 0.4524(7) 0.2176(3) 0.119(4) Uani 1 d . . .
H17D H 0.4501 0.4848 0.2303 0.143 Uiso 1 calc R . .
H17E H 0.4204 0.4053 0.2310 0.143 Uiso 1 calc R . .
H17F H 0.4086 0.4932 0.2106 0.143 Uiso 1 calc R . .
C201 C 0.5563(3) 0.4770(8) 0.1829(3) 0.132(5) Uani 1 d . . .
H20A H 0.5705 0.4998 0.1660 0.159 Uiso 1 calc R . .
H20B H 0.5726 0.4382 0.1975 0.159 Uiso 1 calc R . .
H20C H 0.5476 0.5266 0.1953 0.159 Uiso 1 calc R . .
C202 C 0.5355(4) 0.3760(9) 0.1378(4) 0.183(7) Uani 1 d . . .
H20D H 0.5167 0.3315 0.1297 0.219 Uiso 1 calc R . .
H20E H 0.5599 0.3470 0.1444 0.219 Uiso 1 calc R . .
H20F H 0.5384 0.4190 0.1205 0.219 Uiso 1 calc R . .
C37 C 0.3899(5) 1.0149(11) -0.0117(4) 0.143(6) Uani 1 d . . .
C38 C 0.3699(5) 1.0971(11) -0.0065(5) 0.178(7) Uani 1 d . . .
H38A H 0.3840 1.1300 0.0118 0.213 Uiso 1 calc R . .
H38B H 0.3689 1.1345 -0.0262 0.213 Uiso 1 calc R . .
C39 C 0.3316(5) 1.0803(9) 0.0007(4) 0.142(5) Uani 1 d . . .
H39A H 0.3174 1.0484 -0.0178 0.170 Uiso 1 calc R . .
H39B H 0.3187 1.1374 0.0033 0.170 Uiso 1 calc R . .
C40 C 0.3315(4) 1.0254(9) 0.0316(4) 0.117(4) Uani 1 d . . .
C371 C 0.4321(4) 1.0583(8) -0.0092(3) 0.133(5) Uani 1 d . . .
H37A H 0.4506 1.0120 -0.0123 0.160 Uiso 1 calc R . .
H37B H 0.4385 1.0855 0.0122 0.160 Uiso 1 calc R . .
H37C H 0.4326 1.1036 -0.0261 0.160 Uiso 1 calc R . .
C372 C 0.3847(5) 0.9663(11) -0.0417(4) 0.209(9) Uani 1 d . . .
H37D H 0.4023 0.9162 -0.0404 0.251 Uiso 1 calc R . .
H37E H 0.3896 1.0053 -0.0596 0.251 Uiso 1 calc R . .
H37F H 0.3586 0.9443 -0.0456 0.251 Uiso 1 calc R . .
C401 C 0.3316(4) 1.0821(8) 0.0623(4) 0.150(5) Uani 1 d . . .
H40A H 0.3105 1.1241 0.0593 0.179 Uiso 1 calc R . .
H40B H 0.3555 1.1148 0.0662 0.179 Uiso 1 calc R . .
H40C H 0.3289 1.0437 0.0809 0.179 Uiso 1 calc R . .
C402 C 0.2923(4) 0.9780(9) 0.0267(4) 0.173(7) Uani 1 d . . .
H40D H 0.2943 0.9234 0.0143 0.208 Uiso 1 calc R . .
H40E H 0.2735 1.0172 0.0149 0.208 Uiso 1 calc R . .
H40F H 0.2846 0.9635 0.0480 0.208 Uiso 1 calc R . .
N41 N 0.3474(3) 0.6182(5) 0.1408(2) 0.086(3) Uani 1 d . . .
N42 N 0.3227(3) 0.5569(6) 0.1249(2) 0.093(3) Uani 1 d . . .
C43 C 0.3075(3) 0.4953(7) 0.1398(4) 0.096(4) Uani 1 d . . .
C44 C 0.3093(4) 0.5017(8) 0.1733(4) 0.107(4) Uani 1 d . . .
N45 N 0.3303(3) 0.5605(6) 0.1921(2) 0.081(2) Uani 1 d . . .
C46 C 0.3489(3) 0.6147(7) 0.1723(4) 0.094(3) Uani 1 d . . .
N51 N 0.39863(19) 0.7309(4) 0.17369(17) 0.0628(18) Uani 1 d . . .
C53 C 0.3831(3) 0.6766(7) 0.2266(3) 0.098(3) Uani 1 d . . .
H53 H 0.3681 0.6406 0.2388 0.117 Uiso 1 calc R . .
C52 C 0.3772(3) 0.6755(6) 0.1935(3) 0.075(3) Uani 1 d . . .
C55 C 0.4320(3) 0.7900(6) 0.2253(3) 0.081(3) Uani 1 d . . .
H55 H 0.4504 0.8285 0.2363 0.098 Uiso 1 calc R . .
C54 C 0.4108(3) 0.7303(7) 0.2424(3) 0.102(4) Uani 1 d . . .
H54 H 0.4158 0.7273 0.2654 0.123 Uiso 1 calc R . .
C56 C 0.4240(3) 0.7887(5) 0.1906(3) 0.068(3) Uani 1 d . . .
N61 N 0.4337(3) 0.8458(5) 0.1368(3) 0.089(3) Uani 1 d . . .
C62 C 0.4437(3) 0.8488(6) 0.1702(3) 0.079(3) Uani 1 d . . .
N63 N 0.4697(2) 0.9079(5) 0.18591(19) 0.071(2) Uani 1 d . . .
C64 C 0.4840(3) 0.9674(6) 0.1686(3) 0.079(3) Uani 1 d . . .
C65 C 0.4725(3) 0.9709(5) 0.1336(3) 0.067(3) Uani 1 d . . .
N66 N 0.4480(2) 0.9070(5) 0.1190(2) 0.073(2) Uani 1 d . . .
C47 C 0.2811(4) 0.4235(8) 0.1166(4) 0.118(4) Uani 1 d . . .
C48 C 0.2585(5) 0.3718(11) 0.1391(5) 0.162(7) Uani 1 d . . .
H48A H 0.2327 0.3977 0.1363 0.195 Uiso 1 calc R . .
H48B H 0.2559 0.3109 0.1301 0.195 Uiso 1 calc R . .
C49 C 0.2683(6) 0.3629(11) 0.1710(5) 0.179(7) Uani 1 d . . .
H49A H 0.2864 0.3128 0.1737 0.214 Uiso 1 calc R . .
H49B H 0.2452 0.3429 0.1799 0.214 Uiso 1 calc R . .
C50 C 0.2853(5) 0.4350(11) 0.1934(4) 0.143(6) Uani 1 d . . .
C471 C 0.3120(4) 0.3661(9) 0.1013(4) 0.152(6) Uani 1 d . . .
H47A H 0.3322 0.3491 0.1184 0.183 Uiso 1 calc R . .
H47B H 0.3227 0.4012 0.0848 0.183 Uiso 1 calc R . .
H47C H 0.3000 0.3127 0.0912 0.183 Uiso 1 calc R . .
C472 C 0.2536(4) 0.4674(9) 0.0907(4) 0.170(6) Uani 1 d . . .
H47D H 0.2386 0.4219 0.0781 0.205 Uiso 1 calc R . .
H47E H 0.2677 0.5022 0.0763 0.205 Uiso 1 calc R . .
H47F H 0.2366 0.5065 0.1011 0.205 Uiso 1 calc R . .
C501 C 0.3123(5) 0.3960(9) 0.2217(4) 0.172(7) Uani 1 d . . .
H50A H 0.3309 0.4409 0.2300 0.206 Uiso 1 calc R . .
H50B H 0.3253 0.3444 0.2141 0.206 Uiso 1 calc R . .
H50C H 0.2977 0.3779 0.2392 0.206 Uiso 1 calc R . .
C502 C 0.2563(5) 0.4847(11) 0.2081(5) 0.193(8) Uani 1 d . . .
H50D H 0.2401 0.5165 0.1911 0.232 Uiso 1 calc R . .
H50E H 0.2687 0.5273 0.2239 0.232 Uiso 1 calc R . .
H50F H 0.2409 0.4436 0.2192 0.232 Uiso 1 calc R . .
C67 C 0.5158(3) 1.0269(6) 0.1852(3) 0.081(3) Uani 1 d . . .
C68 C 0.5376(3) 1.0710(7) 0.1575(3) 0.109(4) Uani 1 d . . .
H68A H 0.5541 1.1194 0.1671 0.130 Uiso 1 calc R . .
H68B H 0.5539 1.0259 0.1488 0.130 Uiso 1 calc R . .
C69 C 0.5086(4) 1.1099(9) 0.1284(4) 0.159(6) Uani 1 d . . .
H69A H 0.4912 1.1517 0.1375 0.191 Uiso 1 calc R . .
H69B H 0.5230 1.1437 0.1136 0.191 Uiso 1 calc R . .
C70 C 0.4853(3) 1.0402(7) 0.1091(3) 0.098(3) Uani 1 d . . .
C671 C 0.5430(3) 0.9780(6) 0.2083(3) 0.100(4) Uani 1 d . . .
H67A H 0.5617 1.0194 0.2192 0.120 Uiso 1 calc R . .
H67B H 0.5560 0.9334 0.1966 0.120 Uiso 1 calc R . .
H67C H 0.5295 0.9487 0.2245 0.120 Uiso 1 calc R . .
C672 C 0.4942(3) 1.0955(6) 0.2040(3) 0.102(4) Uani 1 d . . .
H67D H 0.4777 1.0642 0.2174 0.122 Uiso 1 calc R . .
H67E H 0.4789 1.1338 0.1885 0.122 Uiso 1 calc R . .
H67F H 0.5125 1.1316 0.2179 0.122 Uiso 1 calc R . .
C701 C 0.4489(3) 1.0827(7) 0.0914(3) 0.115(4) Uani 1 d . . .
H70A H 0.4324 1.1012 0.1074 0.138 Uiso 1 calc R . .
H70B H 0.4356 1.0394 0.0765 0.138 Uiso 1 calc R . .
H70C H 0.4556 1.1345 0.0791 0.138 Uiso 1 calc R . .
C702 C 0.5083(4) 0.9870(9) 0.0844(3) 0.146(5) Uani 1 d . . .
H70D H 0.5267 1.0266 0.0762 0.175 Uiso 1 calc R . .
H70E H 0.4906 0.9648 0.0662 0.175 Uiso 1 calc R . .
H70F H 0.5216 0.9371 0.0958 0.175 Uiso 1 calc R . .
N71 N 0.3743(2) 0.6107(4) 0.06828(18) 0.069(2) Uani 1 d . . .
N72 N 0.3999(2) 0.5484(5) 0.0634(2) 0.075(2) Uani 1 d . . .
C73 C 0.3933(3) 0.4894(6) 0.0389(3) 0.080(3) Uani 1 d . . .
C74 C 0.3569(3) 0.4877(6) 0.0197(3) 0.080(3) Uani 1 d . . .
N75 N 0.3294(2) 0.5471(5) 0.0246(2) 0.084(2) Uani 1 d . . .
C76 C 0.3380(3) 0.6106(7) 0.0483(3) 0.082(3) Uani 1 d . . .
C82 C 0.3076(3) 0.6748(6) 0.0566(3) 0.083(3) Uani 1 d . . .
C83 C 0.2709(4) 0.6736(7) 0.0400(3) 0.103(4) Uani 1 d . . .
H83 H 0.2646 0.6338 0.0225 0.124 Uiso 1 calc R . .
C84 C 0.2437(4) 0.7314(8) 0.0495(3) 0.108(4) Uani 1 d . . .
H84 H 0.2183 0.7300 0.0393 0.129 Uiso 1 calc R . .
C85 C 0.2547(3) 0.7896(6) 0.0738(3) 0.084(3) Uani 1 d . . .
H85 H 0.2374 0.8319 0.0803 0.101 Uiso 1 calc R . .
C86 C 0.2951(4) 0.7858(7) 0.0903(3) 0.098(3) Uani 1 d . . .
N92 N 0.3059(4) 0.8479(6) 0.1195(2) 0.114(3) Uani 1 d . . .
C93 C 0.2793(3) 0.9104(6) 0.1262(3) 0.070(3) Uani 1 d . . .
C94 C 0.2912(3) 0.9623(7) 0.1505(3) 0.093(3) Uani 1 d . . .
C95 C 0.3309(4) 0.9638(7) 0.1655(3) 0.104(4) Uani 1 d . . .
C97 C 0.2625(5) 1.0242(10) 0.1611(4) 0.151(6) Uani 1 d . . .
C98 C 0.2820(5) 1.0812(11) 0.1905(5) 0.170(7) Uani 1 d . . .
H98A H 0.2671 1.1365 0.1908 0.204 Uiso 1 calc R . .
H98B H 0.2783 1.0484 0.2105 0.204 Uiso 1 calc R . .
C99 C 0.3171(5) 1.1044(11) 0.1934(5) 0.192(9) Uani 1 d . . .
H99A H 0.3231 1.1358 0.2144 0.230 Uiso 1 calc R . .
H99B H 0.3206 1.1471 0.1759 0.230 Uiso 1 calc R . .
C100 C 0.3467(4) 1.0270(9) 0.1921(4) 0.120(4) Uiso 1 d . . .
C102 C 0.3763(5) 1.0757(10) 0.1791(4) 0.189(7) Uiso 1 d . . .
H10A H 0.4002 1.0431 0.1834 0.227 Uiso 1 calc R . .
H10B H 0.3791 1.1340 0.1895 0.227 Uiso 1 calc R . .
H10C H 0.3696 1.0833 0.1556 0.227 Uiso 1 calc R . .
C971 C 0.2295(4) 0.9707(9) 0.1708(4) 0.168(6) Uiso 1 d . . .
H97A H 0.2308 0.9100 0.1626 0.201 Uiso 1 calc R . .
H97B H 0.2056 0.9980 0.1615 0.201 Uiso 1 calc R . .
H97C H 0.2308 0.9695 0.1945 0.201 Uiso 1 calc R . .
C972 C 0.2514(5) 1.0888(11) 0.1335(5) 0.214(8) Uiso 1 d . . .
H97D H 0.2741 1.1079 0.1243 0.256 Uiso 1 calc R . .
H97E H 0.2389 1.1405 0.1417 0.256 Uiso 1 calc R . .
H97F H 0.2340 1.0597 0.1166 0.256 Uiso 1 calc R . .
C101 C 0.3590(5) 0.9836(10) 0.2229(4) 0.190(7) Uiso 1 d . . .
H10D H 0.3867 0.9862 0.2273 0.228 Uiso 1 calc R . .
H10E H 0.3508 0.9216 0.2218 0.228 Uiso 1 calc R . .
H10F H 0.3478 1.0138 0.2403 0.228 Uiso 1 calc R . .
N81 N 0.3217(2) 0.7307(5) 0.0830(2) 0.076(2) Uani 1 d . . .
C77 C 0.4221(4) 0.4211(8) 0.0353(3) 0.099(4) Uani 1 d . . .
C78 C 0.4067(4) 0.3458(7) 0.0130(3) 0.116(4) Uani 1 d . . .
H78A H 0.4281 0.3088 0.0077 0.139 Uiso 1 calc R . .
H78B H 0.3900 0.3081 0.0247 0.139 Uiso 1 calc R . .
C79 C 0.3861(5) 0.3760(9) -0.0162(4) 0.159(7) Uani 1 d . . .
H79A H 0.3806 0.3254 -0.0312 0.191 Uiso 1 calc R . .
H79B H 0.4016 0.4193 -0.0267 0.191 Uiso 1 calc R . .
C80 C 0.3478(4) 0.4207(8) -0.0098(3) 0.101(4) Uani 1 d . . .
C771 C 0.4554(4) 0.4625(9) 0.0228(4) 0.164(6) Uani 1 d . . .
H77A H 0.4477 0.5185 0.0120 0.196 Uiso 1 calc R . .
H77B H 0.4652 0.4224 0.0072 0.196 Uiso 1 calc R . .
H77C H 0.4752 0.4738 0.0409 0.196 Uiso 1 calc R . .
C772 C 0.4398(4) 0.3855(8) 0.0695(4) 0.149(6) Uani 1 d . . .
H77D H 0.4635 0.3543 0.0672 0.179 Uiso 1 calc R . .
H77E H 0.4220 0.3447 0.0780 0.179 Uiso 1 calc R . .
H77F H 0.4450 0.4353 0.0845 0.179 Uiso 1 calc R . .
C801 C 0.3139(4) 0.3664(7) 0.0025(3) 0.142(5) Uani 1 d . . .
H80A H 0.2905 0.3780 -0.0119 0.171 Uiso 1 calc R . .
H80B H 0.3107 0.3850 0.0247 0.171 Uiso 1 calc R . .
H80C H 0.3197 0.3030 0.0024 0.171 Uiso 1 calc R . .
C802 C 0.3284(4) 0.4776(7) -0.0406(3) 0.134(5) Uani 1 d . . .
H80D H 0.3163 0.4371 -0.0572 0.161 Uiso 1 calc R . .
H80E H 0.3478 0.5125 -0.0496 0.161 Uiso 1 calc R . .
H80F H 0.3092 0.5173 -0.0335 0.161 Uiso 1 calc R . .
N91 N 0.3432(2) 0.8465(4) 0.13192(19) 0.066(2) Uani 1 d . . .
N96 N 0.3546(3) 0.9042(5) 0.1557(2) 0.085(3) Uani 1 d . . .
Y2 Y 0.63046(3) 0.74821(6) 0.14710(3) 0.0956(4) Uani 1 d . . .
N103 N 0.6730(8) 0.7046(15) 0.2061(6) 0.229(11) Uani 1 d . . .
O102 O 0.6907(3) 0.7296(7) 0.1833(3) 0.133(3) Uani 1 d . . .
O101 O 0.6424(4) 0.6638(8) 0.1994(4) 0.173(5) Uani 1 d . . .
O104 O 0.6977(4) 0.6771(11) 0.2312(4) 0.238(7) Uani 1 d . . .
N113 N 0.6405(5) 0.9137(12) 0.1732(5) 0.182(9) Uani 1 d . . .
O114 O 0.6460(3) 0.9945(8) 0.1866(3) 0.199(5) Uani 1 d . . .
O112 O 0.6252(3) 0.8569(7) 0.1904(3) 0.154(4) Uani 1 d . . .
O111 O 0.6511(4) 0.9030(8) 0.1478(3) 0.166(5) Uani 1 d . . .
N123 N 0.5506(5) 0.7645(9) 0.1497(4) 0.139(5) Uani 1 d . . .
O121 O 0.5705(3) 0.7126(6) 0.1685(2) 0.130(3) Uani 1 d . . .
O122 O 0.5662(3) 0.8140(6) 0.1312(3) 0.145(4) Uani 1 d . . .
O124 O 0.5140(3) 0.7712(7) 0.1498(3) 0.187(5) Uani 1 d . . .
N133 N 0.6144(5) 0.5817(10) 0.1169(5) 0.168(7) Uani 1 d . . .
O134 O 0.6085(3) 0.5066(8) 0.1018(3) 0.203(5) Uani 1 d . . .
O131 O 0.5990(3) 0.6496(7) 0.1051(3) 0.162(4) Uani 1 d . . .
O132 O 0.6390(3) 0.5857(7) 0.1402(3) 0.148(4) Uani 1 d . . .
N143 N 0.6680(4) 0.7788(8) 0.0905(4) 0.123(4) Uani 1 d . . .
O141 O 0.6825(2) 0.7355(5) 0.1138(2) 0.121(3) Uani 1 d . . .
O142 O 0.6352(3) 0.8048(6) 0.0900(2) 0.149(4) Uani 1 d . . .
O144 O 0.6875(3) 0.7885(7) 0.0667(3) 0.157(4) Uani 1 d . . .
N163 N 0.3593(5) 0.7310(9) -0.0149(4) 0.138(5) Uani 1 d . . .
O162 O 0.3399(3) 0.7765(7) -0.0011(3) 0.151(4) Uani 1 d . . .
O164 O 0.3881(3) 0.6863(7) -0.0051(3) 0.161(4) Uani 1 d . . .
O161 O 0.3481(4) 0.7157(7) -0.0447(4) 0.191(5) Uani 1 d . . .
O100 O 0.4730(5) 0.7518(10) -0.0482(5) 0.152(6) Uiso 0.50 d P . .
O200 O 0.2296(5) 0.6782(10) 0.1447(4) 0.141(6) Uiso 0.50 d P . .
O300 O 0.6038(4) 0.2301(8) 0.2320(4) 0.109(4) Uiso 0.50 d P . .
O400 O 0.7110(5) 0.7714(10) 0.3032(5) 0.157(6) Uiso 0.50 d P . .
O500 O 0.6397(6) 1.2303(12) 0.2058(6) 0.186(8) Uiso 0.50 d P . .

loop_
_atom_site_aniso_label
_atom_site_aniso_U_11
_atom_site_aniso_U_22
_atom_site_aniso_U_33
_atom_site_aniso_U_23
_atom_site_aniso_U_13
_atom_site_aniso_U_12
Y1 0.0733(7) 0.0656(5) 0.0694(7) -0.0001(4) 0.0043(5) 0.0001(4)
N11 0.052(6) 0.080(5) 0.075(6) 0.001(4) 0.010(5) 0.001(4)
N12 0.069(6) 0.081(5) 0.082(6) 0.008(4) 0.019(5) -0.003(4)
C13 0.092(10) 0.073(7) 0.079(8) 0.003(5) 0.005(7) -0.011(6)
C14 0.070(9) 0.075(6) 0.078(8) 0.007(5) 0.012(6) -0.009(5)
N15 0.068(7) 0.093(6) 0.090(7) 0.003(5) 0.014(5) -0.004(5)
C16 0.057(8) 0.068(6) 0.066(7) -0.003(5) 0.006(6) 0.001(5)
C22 0.094(10) 0.085(7) 0.088(9) 0.003(6) 0.007(8) -0.009(7)
N21 0.083(6) 0.070(4) 0.069(6) 0.003(4) 0.013(5) -0.002(4)
C26 0.081(9) 0.093(7) 0.081(8) -0.008(6) 0.026(7) -0.006(7)
C25 0.093(9) 0.072(6) 0.109(9) 0.008(6) 0.011(8) -0.006(6)
C24 0.096(10) 0.106(8) 0.090(9) -0.006(7) 0.029(7) -0.009(7)
C23 0.102(11) 0.105(8) 0.106(11) 0.013(7) 0.009(9) -0.010(7)
N31 0.059(6) 0.067(4) 0.068(6) 0.011(4) 0.003(5) 0.017(4)
C32 0.077(9) 0.080(7) 0.100(10) -0.008(6) 0.000(7) 0.003(6)
N33 0.104(8) 0.094(6) 0.092(8) 0.013(5) 0.013(6) 0.000(5)
C35 0.069(8) 0.067(6) 0.064(8) 0.002(5) 0.014(6) 0.003(5)
C34 0.123(11) 0.082(7) 0.064(8) 0.021(6) 0.005(8) -0.003(7)
N36 0.065(6) 0.095(5) 0.073(6) 0.012(5) 0.005(5) -0.009(4)
C17 0.099(10) 0.099(8) 0.093(9) 0.004(7) 0.020(8) 0.013(7)
C18 0.155(17) 0.156(14) 0.22(2) 0.070(12) 0.047(17) 0.038(13)
C19 0.111(14) 0.176(14) 0.163(16) 0.057(12) -0.003(13) -0.016(12)
C20 0.121(12) 0.102(8) 0.105(11) 0.011(7) -0.009(9) 0.007(8)
C171 0.187(15) 0.131(10) 0.112(11) 0.013(8) 0.033(11) -0.034(9)
C172 0.129(12) 0.121(9) 0.110(11) 0.010(7) 0.020(9) 0.012(7)
C201 0.114(11) 0.156(11) 0.122(12) 0.010(8) -0.006(9) -0.023(9)
C202 0.174(17) 0.157(13) 0.21(2) -0.011(12) -0.020(15) 0.049(11)
C37 0.148(16) 0.125(12) 0.150(16) 0.025(10) -0.005(12) -0.008(10)
C38 0.158(18) 0.160(15) 0.22(2) 0.066(13) 0.052(15) 0.011(13)
C39 0.118(14) 0.145(12) 0.163(16) 0.033(10) 0.021(11) 0.014(9)
C40 0.125(13) 0.118(10) 0.106(12) 0.003(8) 0.007(9) -0.003(9)
C371 0.140(13) 0.137(10) 0.124(12) 0.014(8) 0.024(10) 0.018(9)
C372 0.25(2) 0.233(19) 0.142(17) 0.005(15) 0.008(16) -0.081(16)
C401 0.149(14) 0.137(11) 0.162(16) 0.023(10) 0.018(12) 0.012(9)
C402 0.112(13) 0.171(13) 0.23(2) 0.049(12) 0.013(13) 0.010(10)
N41 0.093(7) 0.091(5) 0.071(7) 0.010(5) 0.001(6) -0.011(5)
N42 0.099(7) 0.086(6) 0.091(7) -0.005(5) 0.000(6) -0.008(5)
C43 0.099(10) 0.084(8) 0.106(11) 0.002(7) 0.019(8) -0.016(6)
C44 0.119(11) 0.105(9) 0.099(11) 0.017(8) 0.023(9) -0.007(7)
N45 0.074(6) 0.087(5) 0.080(7) -0.005(5) 0.001(5) 0.003(4)
C46 0.093(10) 0.096(8) 0.095(11) 0.005(7) 0.014(8) -0.004(6)
N51 0.048(4) 0.073(4) 0.070(5) 0.001(4) 0.016(4) -0.011(4)
C53 0.113(11) 0.101(8) 0.083(10) -0.003(6) 0.027(8) -0.010(6)
C52 0.076(8) 0.077(6) 0.071(8) -0.003(5) 0.006(6) 0.007(5)
C55 0.074(8) 0.071(6) 0.097(10) -0.003(5) 0.005(7) -0.014(5)
C54 0.116(10) 0.100(7) 0.088(9) -0.015(7) -0.002(8) 0.001(7)
C56 0.076(7) 0.062(5) 0.064(7) 0.003(5) 0.004(6) -0.005(5)
N61 0.105(8) 0.075(5) 0.083(7) -0.010(5) 0.000(6) 0.004(5)
C62 0.070(8) 0.076(6) 0.095(10) 0.001(6) 0.016(7) 0.002(5)
N63 0.074(6) 0.071(5) 0.069(6) 0.001(4) 0.008(5) -0.007(4)
C64 0.085(8) 0.070(6) 0.080(9) -0.002(5) 0.001(7) 0.003(5)
C65 0.055(7) 0.064(5) 0.082(8) -0.003(5) 0.010(6) -0.006(4)
N66 0.053(6) 0.086(5) 0.082(6) 0.011(5) 0.015(5) 0.003(4)
C47 0.110(11) 0.102(9) 0.139(13) 0.008(8) -0.002(10) -0.021(8)
C48 0.157(16) 0.160(13) 0.165(18) 0.003(13) -0.001(15) -0.048(11)
C49 0.184(19) 0.164(14) 0.19(2) -0.016(16) 0.018(17) -0.064(12)
C50 0.148(16) 0.143(13) 0.136(15) -0.002(11) 0.014(13) 0.020(11)
C471 0.145(14) 0.138(11) 0.173(16) -0.022(10) 0.021(12) -0.022(10)
C472 0.151(15) 0.170(13) 0.182(18) 0.016(12) -0.011(13) -0.010(11)
C501 0.174(17) 0.158(13) 0.192(18) 0.044(12) 0.056(14) -0.026(11)
C502 0.162(18) 0.183(16) 0.24(2) 0.022(14) 0.037(16) -0.034(13)
C67 0.090(9) 0.074(6) 0.081(8) -0.018(5) 0.014(7) 0.000(6)
C68 0.092(10) 0.122(8) 0.113(11) -0.001(7) 0.020(9) -0.003(7)
C69 0.173(16) 0.161(12) 0.137(14) 0.018(10) -0.008(12) -0.042(11)
C70 0.089(10) 0.105(8) 0.100(10) -0.002(7) 0.014(8) -0.001(7)
C671 0.081(9) 0.096(7) 0.119(10) 0.005(6) -0.008(7) -0.002(6)
C672 0.079(9) 0.112(8) 0.111(10) 0.000(7) 0.003(7) -0.014(6)
C701 0.125(11) 0.105(8) 0.114(11) 0.020(7) 0.011(9) 0.006(7)
C702 0.124(13) 0.165(12) 0.152(14) 0.001(10) 0.029(11) -0.030(9)
N71 0.075(6) 0.061(4) 0.072(6) -0.009(3) 0.016(5) -0.004(4)
N72 0.080(6) 0.071(5) 0.074(6) -0.004(4) 0.008(5) 0.000(4)
C73 0.068(8) 0.079(7) 0.093(9) -0.011(6) 0.009(6) 0.003(5)
C74 0.061(8) 0.082(6) 0.098(9) -0.018(5) 0.011(7) -0.006(5)
N75 0.086(7) 0.093(5) 0.073(6) -0.014(4) 0.004(5) -0.001(5)
C76 0.060(8) 0.104(7) 0.082(9) 0.006(6) 0.009(6) -0.006(6)
C82 0.085(9) 0.082(7) 0.083(9) 0.007(6) 0.013(7) 0.003(6)
C83 0.073(9) 0.119(9) 0.112(10) -0.002(7) -0.007(8) -0.006(7)
C84 0.100(10) 0.120(8) 0.099(10) 0.005(7) -0.003(8) 0.012(8)
C85 0.075(8) 0.097(7) 0.082(8) -0.005(6) 0.017(6) 0.002(5)
C86 0.093(10) 0.106(8) 0.087(9) 0.007(6) -0.015(7) -0.002(7)
N92 0.140(11) 0.105(7) 0.092(8) -0.008(5) -0.004(7) -0.051(7)
C93 0.061(7) 0.067(6) 0.082(8) -0.022(5) 0.012(6) 0.023(5)
C94 0.075(9) 0.094(7) 0.113(11) -0.002(7) 0.028(8) 0.029(6)
C95 0.105(11) 0.101(8) 0.097(10) -0.002(6) -0.018(8) 0.006(7)
C97 0.182(17) 0.143(12) 0.125(13) -0.015(10) 0.006(12) 0.030(11)
C98 0.145(17) 0.176(14) 0.192(19) -0.054(13) 0.029(15) 0.004(12)
C99 0.132(16) 0.203(17) 0.24(2) -0.082(14) 0.008(16) 0.007(14)
N81 0.063(6) 0.070(4) 0.092(6) -0.004(4) 0.003(5) 0.008(4)
C77 0.087(10) 0.112(9) 0.099(10) -0.013(7) 0.009(8) -0.011(7)
C78 0.086(10) 0.118(9) 0.147(13) -0.043(9) 0.025(9) 0.010(7)
C79 0.173(17) 0.144(11) 0.146(15) -0.036(10) -0.038(13) 0.032(10)
C80 0.098(10) 0.108(8) 0.095(10) -0.009(7) 0.008(8) -0.005(7)
C771 0.153(15) 0.152(12) 0.191(18) -0.020(11) 0.040(13) -0.016(11)
C772 0.154(14) 0.122(10) 0.167(16) -0.036(9) -0.002(12) 0.028(8)
C801 0.166(14) 0.119(9) 0.137(13) -0.022(8) 0.001(11) -0.023(9)
C802 0.168(14) 0.099(8) 0.135(12) -0.019(8) 0.020(10) -0.009(8)
N91 0.060(6) 0.077(5) 0.060(6) -0.013(4) 0.004(4) -0.016(4)
N96 0.088(7) 0.085(6) 0.080(7) -0.001(5) 0.000(5) 0.012(5)
Y2 0.0933(8) 0.0931(6) 0.0996(8) 0.0027(5) 0.0083(6) 0.0029(5)
N103 0.31(4) 0.23(2) 0.14(2) 0.009(16) 0.01(2) -0.02(2)
O102 0.104(7) 0.177(8) 0.117(8) 0.008(7) 0.010(6) 0.015(6)
O101 0.195(14) 0.185(11) 0.138(11) 0.024(8) 0.022(10) 0.022(8)
O104 0.198(14) 0.363(18) 0.161(13) 0.050(13) 0.050(11) 0.073(12)
N113 0.161(17) 0.150(15) 0.22(3) -0.062(17) -0.021(17) 0.007(11)
O114 0.184(11) 0.198(10) 0.215(13) -0.029(9) 0.029(9) -0.014(8)
O112 0.162(11) 0.136(9) 0.164(11) -0.011(7) 0.018(8) 0.000(7)
O111 0.234(14) 0.136(8) 0.138(11) -0.018(7) 0.062(10) -0.015(7)
N123 0.159(16) 0.124(10) 0.131(13) -0.016(8) 0.004(11) -0.011(10)
O121 0.110(7) 0.146(7) 0.137(8) 0.009(6) 0.024(6) 0.002(5)
O122 0.120(9) 0.151(8) 0.158(10) 0.004(6) -0.007(7) 0.028(6)
O124 0.136(9) 0.198(10) 0.222(13) -0.071(8) 0.003(9) 0.020(9)
N133 0.185(19) 0.111(11) 0.21(2) -0.022(12) 0.054(14) -0.032(12)
O134 0.223(13) 0.167(9) 0.229(14) -0.021(9) 0.071(10) -0.032(8)
O131 0.151(10) 0.144(9) 0.189(11) -0.034(8) 0.018(8) -0.006(7)
O132 0.136(10) 0.123(7) 0.184(12) -0.005(7) 0.012(8) 0.007(6)
N143 0.094(11) 0.115(8) 0.154(14) 0.006(8) -0.010(10) -0.007(7)
O141 0.113(7) 0.128(6) 0.124(7) 0.017(5) 0.021(5) 0.015(5)
O142 0.163(10) 0.180(8) 0.103(7) 0.019(6) 0.007(8) 0.019(7)
O144 0.158(11) 0.168(8) 0.149(10) -0.006(7) 0.037(8) -0.021(7)
N163 0.157(16) 0.135(11) 0.114(12) -0.004(9) -0.021(11) -0.007(9)
O162 0.142(10) 0.159(9) 0.151(10) -0.017(7) 0.015(7) 0.000(7)
O164 0.151(10) 0.172(8) 0.153(10) 0.009(7) -0.005(8) 0.007(7)
O161 0.189(12) 0.195(10) 0.190(13) -0.006(9) 0.026(10) 0.010(8)

loop_
_atom_type_symbol
_atom_type_description
_atom_type_scat_dispersion_real
_atom_type_scat_dispersion_imag
_atom_type_scat_source
C C 0.0033 0.0016 'International Tables Vol C Tables 4.2.6.8 and 6.1.1.4'
H H 0.0000 0.0000 'International Tables Vol C Tables 4.2.6.8 and 6.1.1.4'
N N 0.0061 0.0033 'International Tables Vol C Tables 4.2.6.8 and 6.1.1.4'
O O 0.0106 0.0060 'International Tables Vol C Tables 4.2.6.8 and 6.1.1.4'
Y Y -2.7962 3.5667 'International Tables Vol C Tables 4.2.6.8 and 6.1.1.4'

loop_
_geom_angle_atom_site_label_1
_geom_angle_atom_site_label_2
_geom_angle_atom_site_label_3
_geom_angle
_geom_angle_site_symmetry_1
_geom_angle_site_symmetry_3
_geom_angle_publ_flag
N81 Y1 N31 72.3(3) . . ?
N81 Y1 N51 122.4(3) . . ?
N31 Y1 N51 137.0(2) . . ?
N81 Y1 N21 122.0(3) . . ?
N31 Y1 N21 65.8(3) . . ?
N51 Y1 N21 115.7(3) . . ?
N81 Y1 N41 73.3(3) . . ?
N31 Y1 N41 145.7(3) . . ?
N51 Y1 N41 65.7(3) . . ?
N21 Y1 N41 136.0(3) . . ?
N81 Y1 N71 65.8(3) . . ?
N31 Y1 N71 85.2(3) . . ?
N51 Y1 N71 137.6(2) . . ?
N21 Y1 N71 72.2(3) . . ?
N41 Y1 N71 80.3(3) . . ?
N81 Y1 N11 134.8(2) . . ?
N31 Y1 N11 130.4(3) . . ?
N51 Y1 N11 71.0(2) . . ?
N21 Y1 N11 64.8(3) . . ?
N41 Y1 N11 76.0(3) . . ?
N71 Y1 N11 77.0(3) . . ?
N81 Y1 N91 65.2(3) . . ?
N31 Y1 N91 80.5(3) . . ?
N51 Y1 N91 72.9(2) . . ?
N21 Y1 N91 137.9(2) . . ?
N41 Y1 N91 86.0(3) . . ?
N71 Y1 N91 131.1(3) . . ?
N11 Y1 N91 143.7(3) . . ?
N81 Y1 N61 134.5(3) . . ?
N31 Y1 N61 77.2(3) . . ?
N51 Y1 N61 64.5(3) . . ?
N21 Y1 N61 71.6(3) . . ?
N41 Y1 N61 130.1(4) . . ?
N71 Y1 N61 143.7(3) . . ?
N11 Y1 N61 90.7(3) . . ?
N91 Y1 N61 77.1(3) . . ?
N12 N11 C16 116.8(7) . . ?
N12 N11 Y1 124.1(7) . . ?
C16 N11 Y1 118.9(6) . . ?
N11 N12 C13 120.8(9) . . ?
N12 C13 C14 122.0(10) . . ?
N12 C13 C17 118.2(12) . . ?
C14 C13 C17 119.6(10) . . ?
C13 C14 N15 116.8(9) . . ?
C13 C14 C20 125.3(11) . . ?
N15 C14 C20 117.7(12) . . ?
C16 N15 C14 118.4(9) . . ?
N15 C16 N11 123.8(9) . . ?
N15 C16 C22 118.3(11) . . ?
N11 C16 C22 117.1(10) . . ?
C23 C22 N21 122.9(11) . . ?
C23 C22 C16 121.0(12) . . ?
N21 C22 C16 115.9(12) . . ?
C26 N21 C22 118.0(10) . . ?
C26 N21 Y1 119.8(7) . . ?
C22 N21 Y1 122.2(8) . . ?
N21 C26 C25 120.7(10) . . ?
N21 C26 C32 117.6(11) . . ?
C25 C26 C32 121.6(12) . . ?
C24 C25 C26 119.6(11) . . ?
C25 C24 C23 121.9(12) . . ?
C22 C23 C24 116.3(12) . . ?
C32 N31 N36 115.5(8) . . ?
C32 N31 Y1 121.3(6) . . ?
N36 N31 Y1 122.9(7) . . ?
N33 C32 N31 125.7(10) . . ?
N33 C32 C26 118.7(12) . . ?
N31 C32 C26 115.5(11) . . ?
C34 N33 C32 115.1(11) . . ?
N36 C35 C34 123.7(9) . . ?
N36 C35 C40 117.6(12) . . ?
C34 C35 C40 118.7(11) . . ?
N33 C34 C35 119.7(10) . . ?
N33 C34 C37 118.8(14) . . ?
C35 C34 C37 121.4(13) . . ?
C35 N36 N31 120.0(9) . . ?
C13 C17 C18 116.2(12) . . ?
C13 C17 C172 110.8(10) . . ?
C18 C17 C172 109.9(12) . . ?
C13 C17 C171 108.0(10) . . ?
C18 C17 C171 106.5(12) . . ?
C172 C17 C171 104.7(11) . . ?
C19 C18 C17 118.2(17) . . ?
C18 C19 C20 129.4(17) . . ?
C14 C20 C201 111.4(11) . . ?
C14 C20 C202 108.0(11) . . ?
C201 C20 C202 106.1(13) . . ?
C14 C20 C19 107.5(12) . . ?
C201 C20 C19 109.5(12) . . ?
C202 C20 C19 114.5(13) . . ?
C372 C37 C38 123.3(17) . . ?
C372 C37 C34 112.0(14) . . ?
C38 C37 C34 110.8(16) . . ?
C372 C37 C371 106.3(17) . . ?
C38 C37 C371 96.3(14) . . ?
C34 C37 C371 105.2(12) . . ?
C39 C38 C37 111.6(15) . . ?
C38 C39 C40 111.6(14) . . ?
C35 C40 C39 115.9(13) . . ?
C35 C40 C401 108.7(11) . . ?
C39 C40 C401 113.2(13) . . ?
C35 C40 C402 108.7(11) . . ?
C39 C40 C402 103.8(13) . . ?
C401 C40 C402 105.9(14) . . ?
C46 N41 N42 113.3(10) . . ?
C46 N41 Y1 122.1(8) . . ?
N42 N41 Y1 124.6(8) . . ?
C43 N42 N41 122.8(10) . . ?
N42 C43 C44 117.6(11) . . ?
N42 C43 C47 116.3(13) . . ?
C44 C43 C47 125.2(13) . . ?
N45 C44 C43 125.5(12) . . ?
N45 C44 C50 113.8(14) . . ?
C43 C44 C50 120.7(13) . . ?
C44 N45 C46 108.5(10) . . ?
N41 C46 N45 131.1(11) . . ?
N41 C46 C52 119.2(12) . . ?
N45 C46 C52 109.6(12) . . ?
C56 N51 C52 115.7(8) . . ?
C56 N51 Y1 123.0(6) . . ?
C52 N51 Y1 121.2(6) . . ?
C52 C53 C54 119.8(11) . . ?
C53 C52 N51 122.4(9) . . ?
C53 C52 C46 125.9(11) . . ?
N51 C52 C46 111.7(10) . . ?
C54 C55 C56 116.2(9) . . ?
C53 C54 C55 122.0(11) . . ?
N51 C56 C55 123.5(9) . . ?
N51 C56 C62 115.1(9) . . ?
C55 C56 C62 121.3(9) . . ?
N66 N61 C62 117.8(8) . . ?
N66 N61 Y1 123.2(7) . . ?
C62 N61 Y1 119.0(7) . . ?
N61 C62 N63 124.3(10) . . ?
N61 C62 C56 118.1(10) . . ?
N63 C62 C56 117.5(11) . . ?
C64 N63 C62 118.1(9) . . ?
N63 C64 C65 119.7(9) . . ?
N63 C64 C67 118.4(10) . . ?
C65 C64 C67 121.6(10) . . ?
N66 C65 C64 119.5(9) . . ?
N66 C65 C70 113.5(10) . . ?
C64 C65 C70 127.0(9) . . ?
N61 N66 C65 120.3(9) . . ?
C472 C47 C48 108.4(14) . . ?
C472 C47 C471 111.9(14) . . ?
C48 C47 C471 114.2(13) . . ?
C472 C47 C43 113.2(11) . . ?
C48 C47 C43 106.7(13) . . ?
C471 C47 C43 102.4(11) . . ?
C49 C48 C47 124.5(17) . . ?
C48 C49 C50 125.2(18) . . ?
C502 C50 C49 112.2(18) . . ?
C502 C50 C501 106.4(16) . . ?
C49 C50 C501 111.0(16) . . ?
C502 C50 C44 109.9(14) . . ?
C49 C50 C44 109.1(15) . . ?
C501 C50 C44 108.1(14) . . ?
C671 C67 C64 112.7(9) . . ?
C671 C67 C672 109.5(9) . . ?
C64 C67 C672 103.4(9) . . ?
C671 C67 C68 109.7(10) . . ?
C64 C67 C68 108.3(9) . . ?
C672 C67 C68 113.2(9) . . ?
C69 C68 C67 111.6(10) . . ?
C70 C69 C68 113.9(11) . . ?
C69 C70 C701 109.6(11) . . ?
C69 C70 C65 107.8(11) . . ?
C701 C70 C65 106.9(10) . . ?
C69 C70 C702 113.6(12) . . ?
C701 C70 C702 111.7(11) . . ?
C65 C70 C702 107.0(9) . . ?
N72 N71 C76 119.1(8) . . ?
N72 N71 Y1 122.5(6) . . ?
C76 N71 Y1 118.4(6) . . ?
N71 N72 C73 121.3(8) . . ?
N72 C73 C74 119.3(9) . . ?
N72 C73 C77 118.7(10) . . ?
C74 C73 C77 121.5(10) . . ?
N75 C74 C73 121.6(9) . . ?
N75 C74 C80 116.9(10) . . ?
C73 C74 C80 121.4(10) . . ?
C74 N75 C76 117.5(9) . . ?
N75 C76 N71 120.9(9) . . ?
N75 C76 C82 120.2(10) . . ?
N71 C76 C82 118.5(10) . . ?
C83 C82 N81 127.2(10) . . ?
C83 C82 C76 121.6(11) . . ?
N81 C82 C76 111.2(10) . . ?
C84 C83 C82 119.4(11) . . ?
C85 C84 C83 117.8(12) . . ?
C84 C85 C86 118.9(10) . . ?
N81 C86 C85 125.9(10) . . ?
N81 C86 N92 116.5(10) . . ?
C85 C86 N92 117.6(11) . . ?
N91 N92 C93 126.2(8) . . ?
N91 N92 C86 115.0(10) . . ?
C93 N92 C86 117.5(10) . . ?
C94 C93 N92 113.6(9) . . ?
C93 C94 C95 122.4(10) . . ?
C93 C94 C97 116.0(12) . . ?
C95 C94 C97 121.5(13) . . ?
N96 C95 C94 118.3(10) . . ?
N96 C95 C100 117.1(12) . . ?
C94 C95 C100 124.6(13) . . ?
C94 C97 C971 108.9(13) . . ?
C94 C97 C972 107.5(15) . . ?
C971 C97 C972 113.8(16) . . ?
C94 C97 C98 108.5(14) . . ?
C971 C97 C98 111.5(16) . . ?
C972 C97 C98 106.3(15) . . ?
C99 C98 C97 123(2) . . ?
C98 C99 C100 116.0(17) . . ?
C102 C100 C101 113.8(15) . . ?
C102 C100 C95 105.8(14) . . ?
C101 C100 C95 113.6(12) . . ?
C102 C100 C99 99.0(14) . . ?
C101 C100 C99 115.6(16) . . ?
C95 C100 C99 107.7(12) . . ?
C86 N81 C82 110.8(9) . . ?
C86 N81 Y1 123.2(7) . . ?
C82 N81 Y1 125.9(7) . . ?
C73 C77 C771 109.6(11) . . ?
C73 C77 C78 112.4(10) . . ?
C771 C77 C78 110.2(12) . . ?
C73 C77 C772 110.7(11) . . ?
C771 C77 C772 102.0(12) . . ?
C78 C77 C772 111.4(11) . . ?
C79 C78 C77 112.9(12) . . ?
C78 C79 C80 111.3(14) . . ?
C79 C80 C74 107.9(10) . . ?
C79 C80 C801 122.6(12) . . ?
C74 C80 C801 99.8(10) . . ?
C79 C80 C802 112.9(12) . . ?
C74 C80 C802 107.2(9) . . ?
C801 C80 C802 104.9(11) . . ?
N92 N91 N96 117.3(8) . . ?
N92 N91 Y1 119.2(6) . . ?
N96 N91 Y1 123.3(7) . . ?
C95 N96 N91 121.2(9) . . ?
O141 Y2 O131 82.1(4) . . ?
O141 Y2 O121 158.7(3) . . ?
O131 Y2 O121 77.5(4) . . ?
O141 Y2 O102 71.1(4) . . ?
O131 Y2 O102 130.3(4) . . ?
O121 Y2 O102 118.6(4) . . ?
O141 Y2 O112 126.6(3) . . ?
O131 Y2 O112 148.8(4) . . ?
O121 Y2 O112 74.7(3) . . ?
O102 Y2 O112 76.7(4) . . ?
O141 Y2 O111 80.5(4) . . ?
O131 Y2 O111 134.2(4) . . ?
O121 Y2 O111 118.4(4) . . ?
O102 Y2 O111 82.3(4) . . ?
O112 Y2 O111 53.4(4) . . ?
O141 Y2 O132 75.4(4) . . ?
O131 Y2 O132 51.2(3) . . ?
O121 Y2 O132 87.1(4) . . ?
O102 Y2 O132 81.3(4) . . ?
O112 Y2 O132 139.6(4) . . ?
O111 Y2 O132 154.2(4) . . ?
O141 Y2 O122 127.6(4) . . ?
O131 Y2 O122 74.5(4) . . ?
O121 Y2 O122 51.7(3) . . ?
O102 Y2 O122 153.9(4) . . ?
O112 Y2 O122 77.2(4) . . ?
O111 Y2 O122 83.5(4) . . ?
O132 Y2 O122 118.7(4) . . ?
O141 Y2 O101 112.9(4) . . ?
O131 Y2 O101 108.6(4) . . ?
O121 Y2 O101 68.9(4) . . ?
O102 Y2 O101 51.4(4) . . ?
O112 Y2 O101 74.2(4) . . ?
O111 Y2 O101 117.2(4) . . ?
O132 Y2 O101 65.7(4) . . ?
O122 Y2 O101 118.8(5) . . ?
O141 Y2 O142 50.2(3) . . ?
O131 Y2 O142 67.7(4) . . ?
O121 Y2 O142 124.6(4) . . ?
O102 Y2 O142 116.8(4) . . ?
O112 Y2 O142 118.5(3) . . ?
O111 Y2 O142 68.6(4) . . ?
O132 Y2 O142 101.6(4) . . ?
O122 Y2 O142 77.6(4) . . ?
O101 Y2 O142 162.4(4) . . ?
O101 N103 O102 119(3) . . ?
O101 N103 O104 119(3) . . ?
O102 N103 O104 110(3) . . ?
N103 O102 Y2 90.7(15) . . ?
N103 O101 Y2 89.5(17) . . ?
O111 N113 O112 128(2) . . ?
O111 N113 O114 117(2) . . ?
O112 N113 O114 115(2) . . ?
N113 O112 Y2 87.9(13) . . ?
N113 O111 Y2 90.7(14) . . ?
O122 N123 O121 119.5(17) . . ?
O122 N123 O124 118.4(17) . . ?
O121 N123 O124 122.0(17) . . ?
N123 O121 Y2 94.9(10) . . ?
N123 O122 Y2 93.6(11) . . ?
O132 N133 O131 120.8(17) . . ?
O132 N133 O134 118.6(19) . . ?
O131 N133 O134 120(2) . . ?
O132 N133 Y2 61.4(9) . . ?
O131 N133 Y2 59.6(10) . . ?
O134 N133 Y2 176.4(13) . . ?
N133 O131 Y2 94.7(12) . . ?
N133 O132 Y2 93.0(11) . . ?
O142 N143 O141 119.3(16) . . ?
O142 N143 O144 123.5(16) . . ?
O141 N143 O144 116.9(15) . . ?
O142 N143 Y2 62.0(9) . . ?
O141 N143 Y2 57.6(8) . . ?
O144 N143 Y2 174.5(12) . . ?
N143 O141 Y2 97.5(10) . . ?
N143 O142 Y2 92.7(10) . . ?
O162 N163 O164 131.8(18) . . ?
O162 N163 O161 116.5(18) . . ?
O164 N163 O161 111.3(17) . . ?

loop_
_geom_bond_atom_site_label_1
_geom_bond_atom_site_label_2
_geom_bond_distance
_geom_bond_site_symmetry_2
_geom_bond_publ_flag
Y1 N81 2.426(8) . ?
Y1 N31 2.451(8) . ?
Y1 N51 2.461(8) . ?
Y1 N21 2.470(9) . ?
Y1 N41 2.476(9) . ?
Y1 N71 2.493(7) . ?
Y1 N11 2.511(7) . ?
Y1 N91 2.507(8) . ?
Y1 N61 2.522(8) . ?
N11 N12 1.305(10) . ?
N11 C16 1.377(12) . ?
N12 C13 1.315(12) . ?
C13 C14 1.358(14) . ?
C13 C17 1.485(15) . ?
C14 N15 1.367(12) . ?
C14 C20 1.477(15) . ?
N15 C16 1.293(11) . ?
C16 C22 1.442(14) . ?
C22 C23 1.353(15) . ?
C22 N21 1.358(13) . ?
N21 C26 1.355(13) . ?
C26 C25 1.378(14) . ?
C26 C32 1.456(14) . ?
C25 C24 1.315(13) . ?
C24 C23 1.395(15) . ?
N31 C32 1.363(13) . ?
N31 N36 1.367(10) . ?
C32 N33 1.352(14) . ?
N33 C34 1.329(14) . ?
C35 N36 1.261(11) . ?
C35 C34 1.386(15) . ?
C35 C40 1.462(16) . ?
C34 C37 1.465(18) . ?
C17 C18 1.493(17) . ?
C17 C172 1.510(15) . ?
C17 C171 1.559(15) . ?
C18 C19 1.204(17) . ?
C19 C20 1.548(19) . ?
C20 C201 1.490(15) . ?
C20 C202 1.521(19) . ?
C37 C372 1.41(2) . ?
C37 C38 1.43(2) . ?
C37 C371 1.597(19) . ?
C38 C39 1.423(18) . ?
C39 C40 1.494(18) . ?
C40 C401 1.503(18) . ?
C40 C402 1.525(17) . ?
N41 C46 1.275(14) . ?
N41 N42 1.356(11) . ?
N42 C43 1.246(13) . ?
C43 C44 1.362(16) . ?
C43 C47 1.627(16) . ?
C44 N45 1.318(14) . ?
C44 C50 1.58(2) . ?
N45 C46 1.356(14) . ?
C46 C52 1.521(14) . ?
N51 C56 1.355(10) . ?
N51 C52 1.424(12) . ?
C53 C52 1.337(13) . ?
C53 C54 1.349(14) . ?
C55 C54 1.390(14) . ?
C55 C56 1.406(13) . ?
C56 C62 1.444(13) . ?
N61 N66 1.298(11) . ?
N61 C62 1.358(13) . ?
C62 N63 1.361(12) . ?
N63 C64 1.266(12) . ?
C64 C65 1.431(13) . ?
C64 C67 1.507(13) . ?
C65 N66 1.360(11) . ?
C65 C70 1.534(15) . ?
C47 C472 1.482(17) . ?
C47 C48 1.49(2) . ?
C47 C471 1.560(18) . ?
C48 C49 1.306(19) . ?
C49 C50 1.48(2) . ?
C50 C502 1.44(2) . ?
C50 C501 1.508(19) . ?
C67 C671 1.442(13) . ?
C67 C672 1.522(14) . ?
C67 C68 1.577(15) . ?
C68 C69 1.566(16) . ?
C69 C70 1.475(16) . ?
C70 C701 1.517(15) . ?
C70 C702 1.570(16) . ?
N71 N72 1.313(10) . ?
N71 C76 1.418(12) . ?
N72 C73 1.323(12) . ?
C73 C74 1.406(13) . ?
C73 C77 1.444(15) . ?
C74 N75 1.333(12) . ?
C74 C80 1.557(15) . ?
N75 C76 1.352(12) . ?
C76 C82 1.492(14) . ?
C82 C83 1.371(13) . ?
C82 N81 1.393(12) . ?
C83 C84 1.369(15) . ?
C84 C85 1.330(14) . ?
C85 C86 1.482(14) . ?
C86 N81 1.297(13) . ?
C86 N92 1.511(13) . ?
N92 N91 1.338(11) . ?
N92 C93 1.360(13) . ?
C93 C94 1.276(14) . ?
C94 C95 1.444(15) . ?
C94 C97 1.461(18) . ?
C95 N96 1.302(14) . ?
C95 C100 1.483(16) . ?
C97 C971 1.49(2) . ?
C97 C972 1.49(2) . ?
C97 C98 1.55(2) . ?
C98 C99 1.264(18) . ?
C99 C100 1.546(19) . ?
C100 C102 1.410(19) . ?
C100 C101 1.426(18) . ?
C77 C771 1.458(17) . ?
C77 C78 1.492(15) . ?
C77 C772 1.543(17) . ?
C78 C79 1.382(16) . ?
C79 C80 1.538(18) . ?
C80 C801 1.562(16) . ?
C80 C802 1.589(16) . ?
N91 N96 1.315(10) . ?
Y2 O141 2.401(9) . ?
Y2 O131 2.403(11) . ?
Y2 O121 2.418(10) . ?
Y2 O102 2.427(10) . ?
Y2 O112 2.407(13) . ?
Y2 O111 2.399(13) . ?
Y2 O132 2.443(10) . ?
Y2 O122 2.453(10) . ?
Y2 O101 2.455(15) . ?
Y2 O142 2.493(10) . ?
N103 O101 1.23(2) . ?
N103 O102 1.23(2) . ?
N103 O104 1.32(2) . ?
N113 O111 1.15(2) . ?
N113 O112 1.26(2) . ?
N113 O114 1.32(2) . ?
N123 O122 1.223(15) . ?
N123 O121 1.236(15) . ?
N123 O124 1.281(16) . ?
N133 O132 1.198(17) . ?
N133 O131 1.209(16) . ?
N133 O134 1.273(17) . ?
N143 O142 1.205(14) . ?
N143 O141 1.200(13) . ?
N143 O144 1.255(15) . ?
N163 O162 1.149(16) . ?
N163 O164 1.225(15) . ?
N163 O161 1.248(16) . ?
O300 O500 1.74(3) 1_545 ?
O500 O300 1.74(3) 1_565 ?
